data_4082828
loop_
_publ_author_name
'Casarrubios, Luis'
'Esteruelas, Miguel A.'
'Larramona, Carmen'
'Muntaner, Jaime G.'
'Oliv\'an, Montserrat'
'O\~nate, Enrique'
'Sierra, Miguel A.'

_publ_section_title
;
 Chelated Assisted Metal-Mediated N--H Bond Activation of \b-Lactams:
 Preparation of Irida-, Rhoda-, Osma-, and Ruthenatrinems
;
_journal_issue 7
_journal_name_full Organometallics
_journal_page_first 1820
_journal_paper_doi 10.1021/om500162m
_journal_volume 33
_journal_year 2014
_chemical_formula_sum 'C27 H29 Cl Ir N2 O2'
_chemical_formula_weight 641.17
_chemical_name_systematic
; 
 ? 
;
_space_group_IT_number 2
_symmetry_cell_setting triclinic
_symmetry_space_group_name_Hall '-P 1'
_symmetry_space_group_name_H-M 'P -1'
_atom_sites_solution_hydrogens geom
_atom_sites_solution_primary direct
_atom_sites_solution_secondary difmap
_audit_creation_method SHELXL-97
_cell_angle_alpha 98.514(4)
_cell_angle_beta 108.068(3)
_cell_angle_gamma 105.722(4)
_cell_formula_units_Z 2
_cell_length_a 10.853(2)
_cell_length_b 10.896(2)
_cell_length_c 12.009(3)
_cell_measurement_reflns_used 2192
_cell_measurement_temperature 120(2)
_cell_measurement_theta_max 20.24
_cell_measurement_theta_min 2.23
_cell_volume 1257.1(5)
_computing_cell_refinement 'Bruker SMART'
_computing_data_collection 'Bruker SMART'
_computing_data_reduction 'Bruker SAINT'
_computing_molecular_graphics 'Bruker SHELXTL'
_computing_publication_material 'Bruker SHELXTL'
_computing_structure_refinement 'SHELXL-97 (Sheldrick, 1997)'
_computing_structure_solution 'SHELXS-97 (Sheldrick, 1990)'
_diffrn_ambient_temperature 120(2)
_diffrn_measured_fraction_theta_full 0.972
_diffrn_measured_fraction_theta_max 0.972
_diffrn_measurement_device_type 'CCD area detector'
_diffrn_measurement_method 'phi and omega scans'
_diffrn_radiation_monochromator graphite
_diffrn_radiation_source 'fine-focus sealed tube'
_diffrn_radiation_type MoK\a
_diffrn_radiation_wavelength 0.71073
_diffrn_reflns_av_R_equivalents 0.1015
_diffrn_reflns_av_sigmaI/netI 0.1337
_diffrn_reflns_limit_h_max 12
_diffrn_reflns_limit_h_min -9
_diffrn_reflns_limit_k_max 12
_diffrn_reflns_limit_k_min -12
_diffrn_reflns_limit_l_max 14
_diffrn_reflns_limit_l_min -14
_diffrn_reflns_number 9523
_diffrn_reflns_theta_full 25.00
_diffrn_reflns_theta_max 25.00
_diffrn_reflns_theta_min 1.84
_exptl_absorpt_coefficient_mu 5.443
_exptl_absorpt_correction_T_max 1.000
_exptl_absorpt_correction_T_min 0.693
_exptl_absorpt_correction_type multi-scan
_exptl_absorpt_process_details
;
Absorption correction performed with SADABS program. This is based on the
method of Blessing: Blessing, R. H., Acta Crystallogr., Sect. A 1995, 51, 33.

SADABS: Area-Detector Absorption Correction. Bruker-AXS 
within SAINT+ package, v. 6.1 (2000).
;
_exptl_crystal_colour yellow
_exptl_crystal_density_diffrn 1.694
_exptl_crystal_density_method 'not measured'
_exptl_crystal_description prismatic
_exptl_crystal_F_000 630
_exptl_crystal_size_max 0.18
_exptl_crystal_size_mid 0.16
_exptl_crystal_size_min 0.07
_refine_diff_density_max 2.032
_refine_diff_density_min -1.143
_refine_diff_density_rms 0.201
_refine_ls_extinction_method none
_refine_ls_goodness_of_fit_ref 0.993
_refine_ls_hydrogen_treatment constr
_refine_ls_matrix_type full
_refine_ls_number_parameters 265
_refine_ls_number_reflns 4298
_refine_ls_number_restraints 0
_refine_ls_restrained_S_all 0.993
_refine_ls_R_factor_all 0.0878
_refine_ls_R_factor_gt 0.0546
_refine_ls_shift/su_max 0.009
_refine_ls_shift/su_mean 0.000
_refine_ls_structure_factor_coef Fsqd
_refine_ls_weighting_details 'calc w=1/[\s^2^(Fo^2^)+(0.0370P)^2^+0.0000P] where P=(Fo^2^+2Fc^2^)/3'
_refine_ls_weighting_scheme calc
_refine_ls_wR_factor_gt 0.1098
_refine_ls_wR_factor_ref 0.1193
_reflns_number_gt 2936
_reflns_number_total 4298
_reflns_threshold_expression >2sigma(I)
_cod_data_source_file om500162m_si_002.cif
_cod_data_source_block jm-p64
_cod_depositor_comments
;
The following automatic conversions were performed:

'_symmetry_cell_setting' value 'Triclinic' changed to 'triclinic'
according to
/usr/data/users/saulius/automatic-downloads/rss-feeds/ACS/lib/dictionaries/cif_core.dic
dictionary named 'cif_core.dic' version 2.4.2 from 2011-04-26.

Automatic conversion script
Id: cif_fix_values 2281 2013-09-26 08:29:07Z andrius 

 Adding full bibliography for 4082828.cif.
;
_cod_original_sg_symbol_H-M P-1
_cod_database_code 4082828

loop_
_symmetry_equiv_pos_as_xyz
'x, y, z'
'-x, -y, -z'

loop_
_atom_site_label
_atom_site_type_symbol
_atom_site_fract_x
_atom_site_fract_y
_atom_site_fract_z
_atom_site_U_iso_or_equiv
_atom_site_adp_type
_atom_site_occupancy
_atom_site_symmetry_multiplicity
_atom_site_calc_flag
_atom_site_refinement_flags
N1 N 0.2411(9) 0.0892(8) 0.1360(8) 0.0336(17) Uani 1 1 d .
C1 C 0.1706(12) 0.0018(12) 0.0177(12) 0.047(3) Uani 1 1 d .
C2 C 0.1012(12) -0.1167(10) 0.0663(10) 0.043(3) Uani 1 1 d .
H2 H 0.0025 -0.1346 0.0476 0.051 Uiso 1 1 calc R
C3 C 0.1927(11) -0.0210(9) 0.1904(9) 0.0336(17) Uani 1 1 d .
H3 H 0.1396 -0.0012 0.2391 0.040 Uiso 1 1 calc R
C4 C 0.3171(13) -0.0476(10) 0.2616(9) 0.043(3) Uani 1 1 d .
C5 C 0.3129(15) -0.1553(11) 0.3094(11) 0.061(4) Uani 1 1 d .
H5 H 0.2279 -0.2165 0.2962 0.073 Uiso 1 1 calc R
C6 C 0.4303(17) -0.1744(13) 0.3757(12) 0.063(4) Uani 1 1 d .
H6 H 0.4262 -0.2484 0.4061 0.076 Uiso 1 1 calc R
C7 C 0.5527(16) -0.0830(14) 0.3959(11) 0.059(4) Uani 1 1 d .
H7 H 0.6343 -0.0940 0.4400 0.071 Uiso 1 1 calc R
C8 C 0.5560(13) 0.0271(12) 0.3507(11) 0.050(3) Uani 1 1 d .
H8 H 0.6402 0.0919 0.3683 0.060 Uiso 1 1 calc R
C9 C 0.0632(11) -0.3253(11) -0.0582(11) 0.039(3) Uani 1 1 d .
C10 C -0.0412(12) -0.3205(12) -0.1552(11) 0.052(3) Uani 1 1 d .
H10 H -0.0718 -0.2487 -0.1493 0.063 Uiso 1 1 calc R
C11 C -0.1010(12) -0.4172(12) -0.2592(11) 0.049(3) Uani 1 1 d .
H11 H -0.1741 -0.4133 -0.3228 0.059 Uiso 1 1 calc R
C12 C -0.0529(14) -0.5215(13) -0.2704(13) 0.068(4) Uani 1 1 d .
H12 H -0.0917 -0.5871 -0.3424 0.082 Uiso 1 1 calc R
C13 C 0.0526(15) -0.5284(13) -0.1749(13) 0.065(4) Uani 1 1 d .
H13 H 0.0857 -0.5982 -0.1827 0.078 Uiso 1 1 calc R
C14 C 0.1087(13) -0.4333(13) -0.0689(12) 0.058(4) Uani 1 1 d .
H14 H 0.1775 -0.4401 -0.0034 0.070 Uiso 1 1 calc R
C15 C 0.6314(12) 0.2903(13) 0.2116(12) 0.050(3) Uani 1 1 d .
C16 C 0.6132(12) 0.3731(13) 0.2748(12) 0.050(3) Uani 1 1 d .
C17 C 0.5055(12) 0.4189(10) 0.2130(10) 0.045(2) Uani 1 1 d .
C18 C 0.4491(12) 0.3353(11) 0.0887(10) 0.045(2) Uani 1 1 d .
C19 C 0.5259(14) 0.2494(11) 0.0826(11) 0.051(3) Uani 1 1 d .
C20 C 0.7448(12) 0.2254(13) 0.2357(13) 0.070(4) Uani 1 1 d .
H20A H 0.8107 0.2649 0.3168 0.105 Uiso 1 1 calc R
H20B H 0.7904 0.2383 0.1793 0.105 Uiso 1 1 calc R
H20C H 0.7036 0.1327 0.2260 0.105 Uiso 1 1 calc R
C21 C 0.7097(16) 0.4533(14) 0.4090(13) 0.092(5) Uani 1 1 d .
H21A H 0.7124 0.3943 0.4609 0.139 Uiso 1 1 calc R
H21B H 0.6744 0.5191 0.4358 0.139 Uiso 1 1 calc R
H21C H 0.8010 0.4952 0.4116 0.139 Uiso 1 1 calc R
C22 C 0.4599(15) 0.5286(11) 0.2541(13) 0.074(4) Uani 1 1 d .
H22A H 0.5030 0.6057 0.2323 0.110 Uiso 1 1 calc R
H22B H 0.4854 0.5475 0.3404 0.110 Uiso 1 1 calc R
H22C H 0.3617 0.5034 0.2161 0.110 Uiso 1 1 calc R
C23 C 0.3303(13) 0.3416(13) -0.0125(12) 0.072(4) Uani 1 1 d .
H23A H 0.2588 0.3487 0.0165 0.108 Uiso 1 1 calc R
H23B H 0.2954 0.2630 -0.0770 0.108 Uiso 1 1 calc R
H23C H 0.3604 0.4171 -0.0421 0.108 Uiso 1 1 calc R
C24 C 0.5155(15) 0.1633(12) -0.0300(12) 0.070(4) Uani 1 1 d .
H24A H 0.4234 0.1019 -0.0697 0.105 Uiso 1 1 calc R
H24B H 0.5788 0.1159 -0.0104 0.105 Uiso 1 1 calc R
H24C H 0.5377 0.2163 -0.0828 0.105 Uiso 1 1 calc R
Cl1 Cl 0.3579(3) 0.2702(3) 0.3814(3) 0.0515(8) Uani 1 1 d .
Ir1 Ir 0.43246(5) 0.21605(5) 0.21471(4) 0.03515(18) Uani 1 1 d .
N2 N 0.4383(10) 0.0423(8) 0.2811(8) 0.039(2) Uani 1 1 d .
O1 O 0.1613(9) 0.0066(8) -0.0855(8) 0.059(2) Uani 1 1 d .
O2 O 0.1370(8) -0.2317(8) 0.0481(7) 0.048(2) Uani 1 1 d .
C25 C -0.005(2) -0.074(3) 0.581(2) 0.147(8) Uiso 1 1 d .
H25 H -0.0066 -0.1259 0.6356 0.176 Uiso 1 1 calc R
C26 C 0.067(3) 0.052(3) 0.620(2) 0.163(9) Uiso 1 1 d .
H26 H 0.1097 0.0877 0.7030 0.195 Uiso 1 1 calc R
C27 C 0.081(3) 0.132(3) 0.546(3) 0.196(11) Uiso 1 1 d .
H27 H 0.1377 0.2203 0.5761 0.235 Uiso 1 1 calc R

loop_
_atom_site_aniso_label
_atom_site_aniso_U_11
_atom_site_aniso_U_22
_atom_site_aniso_U_33
_atom_site_aniso_U_23
_atom_site_aniso_U_13
_atom_site_aniso_U_12
N1 0.045(4) 0.027(4) 0.041(4) 0.022(3) 0.017(4) 0.022(4)
C1 0.046(8) 0.051(8) 0.055(9) 0.025(7) 0.018(7) 0.027(7)
C2 0.050(8) 0.031(7) 0.052(8) 0.005(6) 0.020(6) 0.022(6)
C3 0.045(4) 0.027(4) 0.041(4) 0.022(3) 0.017(4) 0.022(4)
C4 0.069(9) 0.028(7) 0.025(6) 0.005(5) 0.013(6) 0.012(7)
C5 0.097(11) 0.030(7) 0.059(9) 0.013(7) 0.038(8) 0.013(8)
C6 0.107(13) 0.041(8) 0.055(9) 0.028(7) 0.027(9) 0.039(9)
C7 0.095(12) 0.067(10) 0.044(8) 0.022(7) 0.030(8) 0.060(10)
C8 0.061(9) 0.054(8) 0.052(8) 0.019(7) 0.026(7) 0.035(7)
C9 0.036(7) 0.030(7) 0.050(8) 0.014(6) 0.013(6) 0.010(6)
C10 0.045(8) 0.050(8) 0.058(9) 0.010(7) 0.011(7) 0.020(7)
C11 0.044(8) 0.042(8) 0.048(8) 0.006(7) 0.006(6) 0.010(7)
C12 0.061(10) 0.052(9) 0.067(10) 0.011(8) 0.000(8) 0.010(8)
C13 0.097(12) 0.040(8) 0.059(10) 0.008(7) 0.025(9) 0.032(8)
C14 0.066(9) 0.054(9) 0.051(9) 0.020(7) 0.008(7) 0.026(8)
C15 0.031(5) 0.068(8) 0.072(8) 0.057(7) 0.021(5) 0.026(5)
C16 0.031(5) 0.068(8) 0.072(8) 0.057(7) 0.021(5) 0.026(5)
C17 0.058(6) 0.036(5) 0.050(5) 0.021(4) 0.029(5) 0.014(5)
C18 0.058(6) 0.036(5) 0.050(5) 0.021(4) 0.029(5) 0.014(5)
C19 0.092(10) 0.025(7) 0.053(8) 0.007(6) 0.047(8) 0.021(7)
C20 0.049(9) 0.082(10) 0.098(11) 0.039(9) 0.042(8) 0.025(8)
C21 0.112(14) 0.069(11) 0.060(10) 0.009(8) 0.005(9) 0.007(10)
C22 0.115(13) 0.039(8) 0.100(12) 0.020(8) 0.069(10) 0.042(9)
C23 0.078(10) 0.071(10) 0.073(10) 0.046(8) 0.017(8) 0.032(8)
C24 0.098(11) 0.059(9) 0.065(10) 0.013(8) 0.052(9) 0.023(9)
Cl1 0.073(2) 0.054(2) 0.0487(19) 0.0194(16) 0.0341(17) 0.0371(18)
Ir1 0.0419(3) 0.0336(3) 0.0380(3) 0.0143(2) 0.0178(2) 0.0187(2)
N2 0.059(7) 0.034(6) 0.043(6) 0.022(5) 0.024(5) 0.031(5)
O1 0.072(6) 0.057(6) 0.048(6) 0.018(5) 0.020(5) 0.020(5)
O2 0.051(5) 0.040(5) 0.046(5) 0.008(4) 0.008(4) 0.019(4)

loop_
_atom_type_symbol
_atom_type_description
_atom_type_scat_dispersion_real
_atom_type_scat_dispersion_imag
_atom_type_scat_source
C C 0.0033 0.0016 'International Tables Vol C Tables 4.2.6.8 and 6.1.1.4'
H H 0.0000 0.0000 'International Tables Vol C Tables 4.2.6.8 and 6.1.1.4'
N N 0.0061 0.0033 'International Tables Vol C Tables 4.2.6.8 and 6.1.1.4'
O O 0.0106 0.0060 'International Tables Vol C Tables 4.2.6.8 and 6.1.1.4'
Cl Cl 0.1484 0.1585 'International Tables Vol C Tables 4.2.6.8 and 6.1.1.4'
Ir Ir -1.4442 7.9887 'International Tables Vol C Tables 4.2.6.8 and 6.1.1.4'

loop_
_geom_angle_atom_site_label_1
_geom_angle_atom_site_label_2
_geom_angle_atom_site_label_3
_geom_angle
_geom_angle_site_symmetry_1
_geom_angle_site_symmetry_3
C1 N1 C3 90.1(8) . .
C1 N1 Ir1 131.0(7) . .
C3 N1 Ir1 120.0(6) . .
O1 C1 N1 136.7(11) . .
O1 C1 C2 130.0(11) . .
N1 C1 C2 93.3(9) . .
O2 C2 C3 112.2(9) . .
O2 C2 C1 116.9(9) . .
C3 C2 C1 82.9(8) . .
O2 C2 H2 113.8 . .
C3 C2 H2 113.8 . .
C1 C2 H2 113.8 . .
C4 C3 N1 106.8(8) . .
C4 C3 C2 117.6(9) . .
N1 C3 C2 93.1(8) . .
C4 C3 H3 112.6 . .
N1 C3 H3 112.6 . .
C2 C3 H3 112.6 . .
N2 C4 C5 119.9(11) . .
N2 C4 C3 116.1(9) . .
C5 C4 C3 123.9(12) . .
C6 C5 C4 121.6(13) . .
C6 C5 H5 119.2 . .
C4 C5 H5 119.2 . .
C5 C6 C7 118.4(11) . .
C5 C6 H6 120.8 . .
C7 C6 H6 120.8 . .
C6 C7 C8 119.7(12) . .
C6 C7 H7 120.2 . .
C8 C7 H7 120.2 . .
N2 C8 C7 121.3(13) . .
N2 C8 H8 119.4 . .
C7 C8 H8 119.4 . .
O2 C9 C10 127.6(10) . .
O2 C9 C14 113.9(10) . .
C10 C9 C14 118.3(12) . .
C9 C10 C11 121.8(11) . .
C9 C10 H10 119.1 . .
C11 C10 H10 119.1 . .
C12 C11 C10 119.5(12) . .
C12 C11 H11 120.2 . .
C10 C11 H11 120.2 . .
C11 C12 C13 119.9(13) . .
C11 C12 H12 120.0 . .
C13 C12 H12 120.0 . .
C14 C13 C12 120.2(12) . .
C14 C13 H13 119.9 . .
C12 C13 H13 119.9 . .
C13 C14 C9 120.1(11) . .
C13 C14 H14 119.9 . .
C9 C14 H14 119.9 . .
C16 C15 C20 131.8(13) . .
C16 C15 C19 111.4(11) . .
C20 C15 C19 116.7(12) . .
C16 C15 Ir1 71.2(9) . .
C20 C15 Ir1 127.7(8) . .
C19 C15 Ir1 70.8(6) . .
C15 C16 C17 114.4(13) . .
C15 C16 C21 127.0(12) . .
C17 C16 C21 117.5(12) . .
C15 C16 Ir1 75.6(9) . .
C17 C16 Ir1 73.3(6) . .
C21 C16 Ir1 129.0(9) . .
C18 C17 C16 103.5(10) . .
C18 C17 C22 124.8(11) . .
C16 C17 C22 131.5(12) . .
C18 C17 Ir1 70.4(6) . .
C16 C17 Ir1 66.9(6) . .
C22 C17 Ir1 128.8(8) . .
C17 C18 C19 108.3(10) . .
C17 C18 C23 124.9(11) . .
C19 C18 C23 126.8(11) . .
C17 C18 Ir1 69.6(6) . .
C19 C18 Ir1 70.8(6) . .
C23 C18 Ir1 125.2(8) . .
C18 C19 C24 125.3(12) . .
C18 C19 C15 102.3(9) . .
C24 C19 C15 131.5(12) . .
C18 C19 Ir1 70.7(6) . .
C24 C19 Ir1 133.1(8) . .
C15 C19 Ir1 67.3(6) . .
C15 C20 H20A 109.5 . .
C15 C20 H20B 109.5 . .
H20A C20 H20B 109.5 . .
C15 C20 H20C 109.5 . .
H20A C20 H20C 109.5 . .
H20B C20 H20C 109.5 . .
C16 C21 H21A 109.5 . .
C16 C21 H21B 109.5 . .
H21A C21 H21B 109.5 . .
C16 C21 H21C 109.5 . .
H21A C21 H21C 109.5 . .
H21B C21 H21C 109.5 . .
C17 C22 H22A 109.5 . .
C17 C22 H22B 109.5 . .
H22A C22 H22B 109.5 . .
C17 C22 H22C 109.5 . .
H22A C22 H22C 109.5 . .
H22B C22 H22C 109.5 . .
C18 C23 H23A 109.5 . .
C18 C23 H23B 109.5 . .
H23A C23 H23B 109.5 . .
C18 C23 H23C 109.5 . .
H23A C23 H23C 109.5 . .
H23B C23 H23C 109.5 . .
C19 C24 H24A 109.5 . .
C19 C24 H24B 109.5 . .
H24A C24 H24B 109.5 . .
C19 C24 H24C 109.5 . .
H24A C24 H24C 109.5 . .
H24B C24 H24C 109.5 . .
N1 Ir1 C16 167.5(3) . .
N1 Ir1 C15 149.0(5) . .
C16 Ir1 C15 33.2(4) . .
N1 Ir1 C17 127.9(4) . .
C16 Ir1 C17 39.8(4) . .
C15 Ir1 C17 62.7(4) . .
N1 Ir1 C18 103.4(4) . .
C16 Ir1 C18 65.5(4) . .
C15 Ir1 C18 65.2(4) . .
C17 Ir1 C18 40.0(4) . .
N1 Ir1 C19 110.8(4) . .
C16 Ir1 C19 64.6(5) . .
C15 Ir1 C19 42.0(5) . .
C17 Ir1 C19 66.1(4) . .
C18 Ir1 C19 38.5(4) . .
N1 Ir1 N2 75.0(3) . .
C16 Ir1 N2 117.5(4) . .
C15 Ir1 N2 102.3(4) . .
C17 Ir1 N2 156.0(4) . .
C18 Ir1 N2 153.4(4) . .
C19 Ir1 N2 116.5(4) . .
N1 Ir1 Cl1 83.5(3) . .
C16 Ir1 Cl1 97.8(4) . .
C15 Ir1 Cl1 127.2(4) . .
C17 Ir1 Cl1 91.9(3) . .
C18 Ir1 Cl1 123.6(3) . .
C19 Ir1 Cl1 157.9(3) . .
N2 Ir1 Cl1 82.9(2) . .
C4 N2 C8 119.0(9) . .
C4 N2 Ir1 116.8(7) . .
C8 N2 Ir1 123.8(8) . .
C9 O2 C2 118.2(8) . .
C26 C25 C27 120(3) . 2_556
C26 C25 H25 119.9 . .
C27 C25 H25 119.9 2_556 .
C25 C26 C27 124(3) . .
C25 C26 H26 118.1 . .
C27 C26 H26 118.1 . .
C26 C27 C25 116(3) . 2_556
C26 C27 H27 122.0 . .
C25 C27 H27 122.1 2_556 .

loop_
_geom_bond_atom_site_label_1
_geom_bond_atom_site_label_2
_geom_bond_distance
_geom_bond_site_symmetry_2
N1 C1 1.428(14) .
N1 C3 1.500(11) .
N1 Ir1 1.989(9) .
C1 O1 1.222(13) .
C1 C2 1.595(15) .
C2 O2 1.417(12) .
C2 C3 1.534(15) .
C2 H2 0.9800 .
C3 C4 1.485(14) .
C3 H3 0.9800 .
C4 N2 1.337(14) .
C4 C5 1.376(15) .
C5 C6 1.366(17) .
C5 H5 0.9300 .
C6 C7 1.351(18) .
C6 H6 0.9300 .
C7 C8 1.384(16) .
C7 H7 0.9300 .
C8 N2 1.361(13) .
C8 H8 0.9300 .
C9 O2 1.359(12) .
C9 C10 1.369(15) .
C9 C14 1.398(15) .
C10 C11 1.352(15) .
C10 H10 0.9300 .
C11 C12 1.380(16) .
C11 H11 0.9300 .
C12 C13 1.374(16) .
C12 H12 0.9300 .
C13 C14 1.360(16) .
C13 H13 0.9300 .
C14 H14 0.9300 .
C15 C16 1.191(16) .
C15 C20 1.553(15) .
C15 C19 1.526(17) .
C15 Ir1 2.105(11) .
C16 C17 1.432(15) .
C16 C21 1.580(18) .
C16 Ir1 2.058(12) .
C17 C18 1.470(15) .
C17 C22 1.489(14) .
C17 Ir1 2.142(10) .
C18 C19 1.420(15) .
C18 C23 1.498(15) .
C18 Ir1 2.154(10) .
C19 C24 1.481(15) .
C19 Ir1 2.155(11) .
C20 H20A 0.9600 .
C20 H20B 0.9600 .
C20 H20C 0.9600 .
C21 H21A 0.9600 .
C21 H21B 0.9600 .
C21 H21C 0.9600 .
C22 H22A 0.9600 .
C22 H22B 0.9600 .
C22 H22C 0.9600 .
C23 H23A 0.9600 .
C23 H23B 0.9600 .
C23 H23C 0.9600 .
C24 H24A 0.9600 .
C24 H24B 0.9600 .
C24 H24C 0.9600 .
Cl1 Ir1 2.434(3) .
Ir1 N2 2.168(8) .
C25 C26 1.31(3) .
C25 C27 1.44(3) 2_556
C25 H25 0.9300 .
C26 C27 1.35(3) .
C26 H26 0.9300 .
C27 C25 1.44(3) 2_556
C27 H27 0.9300 .

loop_
_geom_torsion_atom_site_label_1
_geom_torsion_atom_site_label_2
_geom_torsion_atom_site_label_3
_geom_torsion_atom_site_label_4
_geom_torsion
_geom_torsion_site_symmetry_1
_geom_torsion_site_symmetry_4
C3 N1 C1 O1 -173.9(14) . .
Ir1 N1 C1 O1 -42.3(18) . .
C3 N1 C1 C2 5.8(8) . .
Ir1 N1 C1 C2 137.4(7) . .
O1 C1 C2 O2 62.6(16) . .
N1 C1 C2 O2 -117.1(10) . .
O1 C1 C2 C3 174.0(12) . .
N1 C1 C2 C3 -5.7(8) . .
C1 N1 C3 C4 113.9(9) . .
Ir1 N1 C3 C4 -25.3(11) . .
C1 N1 C3 C2 -6.1(8) . .
Ir1 N1 C3 C2 -145.3(7) . .
O2 C2 C3 C4 11.0(14) . .
C1 C2 C3 C4 -105.2(10) . .
O2 C2 C3 N1 121.7(9) . .
C1 C2 C3 N1 5.5(7) . .
N1 C3 C4 N2 12.3(13) . .
C2 C3 C4 N2 115.0(11) . .
N1 C3 C4 C5 -169.4(10) . .
C2 C3 C4 C5 -66.7(15) . .
N2 C4 C5 C6 -0.9(18) . .
C3 C4 C5 C6 -179.1(11) . .
C4 C5 C6 C7 1(2) . .
C5 C6 C7 C8 0.7(19) . .
C6 C7 C8 N2 -3.2(19) . .
O2 C9 C10 C11 175.8(12) . .
C14 C9 C10 C11 0.5(18) . .
C9 C10 C11 C12 -2(2) . .
C10 C11 C12 C13 2(2) . .
C11 C12 C13 C14 1(2) . .
C12 C13 C14 C9 -3(2) . .
O2 C9 C14 C13 -173.9(12) . .
C10 C9 C14 C13 2.0(19) . .
C20 C15 C16 C17 172.0(11) . .
C19 C15 C16 C17 -4.2(15) . .
Ir1 C15 C16 C17 -63.7(9) . .
C20 C15 C16 C21 4(2) . .
C19 C15 C16 C21 -172.1(11) . .
Ir1 C15 C16 C21 128.3(13) . .
C20 C15 C16 Ir1 -124.3(13) . .
C19 C15 C16 Ir1 59.6(8) . .
C15 C16 C17 C18 3.6(14) . .
C21 C16 C17 C18 172.8(10) . .
Ir1 C16 C17 C18 -61.5(7) . .
C15 C16 C17 C22 -172.8(12) . .
C21 C16 C17 C22 -3.6(18) . .
Ir1 C16 C17 C22 122.1(12) . .
C15 C16 C17 Ir1 65.1(11) . .
C21 C16 C17 Ir1 -125.7(11) . .
C16 C17 C18 C19 -1.4(12) . .
C22 C17 C18 C19 175.3(10) . .
Ir1 C17 C18 C19 -60.5(7) . .
C16 C17 C18 C23 178.4(10) . .
C22 C17 C18 C23 -4.9(18) . .
Ir1 C17 C18 C23 119.3(11) . .
C16 C17 C18 Ir1 59.1(7) . .
C22 C17 C18 Ir1 -124.2(11) . .
C17 C18 C19 C24 -170.6(11) . .
C23 C18 C19 C24 9.6(18) . .
Ir1 C18 C19 C24 129.7(12) . .
C17 C18 C19 C15 -0.6(11) . .
C23 C18 C19 C15 179.6(11) . .
Ir1 C18 C19 C15 -60.3(7) . .
C17 C18 C19 Ir1 59.7(7) . .
C23 C18 C19 Ir1 -120.1(11) . .
C16 C15 C19 C18 2.9(14) . .
C20 C15 C19 C18 -173.9(9) . .
Ir1 C15 C19 C18 62.7(7) . .
C16 C15 C19 C24 172.0(12) . .
C20 C15 C19 C24 -4.8(17) . .
Ir1 C15 C19 C24 -128.2(13) . .
C16 C15 C19 Ir1 -59.8(10) . .
C20 C15 C19 Ir1 123.4(9) . .
C1 N1 Ir1 C16 80(2) . .
C3 N1 Ir1 C16 -159.7(19) . .
C1 N1 Ir1 C15 -10.0(12) . .
C3 N1 Ir1 C15 110.2(9) . .
C1 N1 Ir1 C17 89.5(9) . .
C3 N1 Ir1 C17 -150.3(7) . .
C1 N1 Ir1 C18 53.8(9) . .
C3 N1 Ir1 C18 174.0(7) . .
C1 N1 Ir1 C19 14.2(9) . .
C3 N1 Ir1 C19 134.4(7) . .
C1 N1 Ir1 N2 -98.9(8) . .
C3 N1 Ir1 N2 21.4(7) . .
C1 N1 Ir1 Cl1 176.8(8) . .
C3 N1 Ir1 Cl1 -62.9(7) . .
C15 C16 Ir1 N1 -110(2) . .
C17 C16 Ir1 N1 12(2) . .
C21 C16 Ir1 N1 123.9(19) . .
C17 C16 Ir1 C15 121.5(11) . .
C21 C16 Ir1 C15 -126.3(14) . .
C15 C16 Ir1 C17 -121.5(11) . .
C21 C16 Ir1 C17 112.2(15) . .
C15 C16 Ir1 C18 -81.6(8) . .
C17 C16 Ir1 C18 39.9(7) . .
C21 C16 Ir1 C18 152.1(13) . .
C15 C16 Ir1 C19 -39.0(8) . .
C17 C16 Ir1 C19 82.5(7) . .
C21 C16 Ir1 C19 -165.3(13) . .
C15 C16 Ir1 N2 69.0(9) . .
C17 C16 Ir1 N2 -169.6(6) . .
C21 C16 Ir1 N2 -57.4(13) . .
C15 C16 Ir1 Cl1 154.9(7) . .
C17 C16 Ir1 Cl1 -83.6(7) . .
C21 C16 Ir1 Cl1 28.6(11) . .
C16 C15 Ir1 N1 156.7(7) . .
C20 C15 Ir1 N1 -74.4(13) . .
C19 C15 Ir1 N1 35.0(10) . .
C20 C15 Ir1 C16 128.9(16) . .
C19 C15 Ir1 C16 -121.8(10) . .
C16 C15 Ir1 C17 37.9(7) . .
C20 C15 Ir1 C17 166.8(14) . .
C19 C15 Ir1 C17 -83.8(6) . .
C16 C15 Ir1 C18 82.6(8) . .
C20 C15 Ir1 C18 -148.5(14) . .
C19 C15 Ir1 C18 -39.1(6) . .
C16 C15 Ir1 C19 121.8(10) . .
C20 C15 Ir1 C19 -109.4(15) . .
C16 C15 Ir1 N2 -122.1(7) . .
C20 C15 Ir1 N2 6.7(13) . .
C19 C15 Ir1 N2 116.1(6) . .
C16 C15 Ir1 Cl1 -31.8(9) . .
C20 C15 Ir1 Cl1 97.1(12) . .
C19 C15 Ir1 Cl1 -153.6(5) . .
C18 C17 Ir1 N1 -61.9(8) . .
C16 C17 Ir1 N1 -176.8(7) . .
C22 C17 Ir1 N1 57.6(13) . .
C18 C17 Ir1 C16 114.9(10) . .
C22 C17 Ir1 C16 -125.6(15) . .
C18 C17 Ir1 C15 83.2(7) . .
C16 C17 Ir1 C15 -31.7(7) . .
C22 C17 Ir1 C15 -157.3(13) . .
C16 C17 Ir1 C18 -114.9(10) . .
C22 C17 Ir1 C18 119.5(14) . .
C18 C17 Ir1 C19 36.6(7) . .
C16 C17 Ir1 C19 -78.4(8) . .
C22 C17 Ir1 C19 156.0(13) . .
C18 C17 Ir1 N2 138.2(9) . .
C16 C17 Ir1 N2 23.3(13) . .
C22 C17 Ir1 N2 -102.3(13) . .
C18 C17 Ir1 Cl1 -145.2(6) . .
C16 C17 Ir1 Cl1 99.9(7) . .
C22 C17 Ir1 Cl1 -25.7(11) . .
C17 C18 Ir1 N1 134.3(6) . .
C19 C18 Ir1 N1 -106.7(7) . .
C23 C18 Ir1 N1 15.4(11) . .
C17 C18 Ir1 C16 -39.7(7) . .
C19 C18 Ir1 C16 79.3(8) . .
C23 C18 Ir1 C16 -158.6(12) . .
C17 C18 Ir1 C15 -76.3(8) . .
C19 C18 Ir1 C15 42.7(7) . .
C23 C18 Ir1 C15 164.8(12) . .
C19 C18 Ir1 C17 119.0(10) . .
C23 C18 Ir1 C17 -118.9(13) . .
C17 C18 Ir1 C19 -119.0(10) . .
C23 C18 Ir1 C19 122.1(14) . .
C17 C18 Ir1 N2 -142.7(8) . .
C19 C18 Ir1 N2 -23.7(13) . .
C23 C18 Ir1 N2 98.4(13) . .
C17 C18 Ir1 Cl1 43.3(8) . .
C19 C18 Ir1 Cl1 162.2(6) . .
C23 C18 Ir1 Cl1 -75.7(11) . .
C18 C19 Ir1 N1 85.4(7) . .
C24 C19 Ir1 N1 -35.3(14) . .
C15 C19 Ir1 N1 -161.6(6) . .
C18 C19 Ir1 C16 -82.0(7) . .
C24 C19 Ir1 C16 157.3(14) . .
C15 C19 Ir1 C16 31.0(6) . .
C18 C19 Ir1 C15 -113.0(9) . .
C24 C19 Ir1 C15 126.2(16) . .
C18 C19 Ir1 C17 -38.0(7) . .
C24 C19 Ir1 C17 -158.7(14) . .
C15 C19 Ir1 C17 75.0(7) . .
C24 C19 Ir1 C18 -120.7(16) . .
C15 C19 Ir1 C18 113.0(9) . .
C18 C19 Ir1 N2 168.4(6) . .
C24 C19 Ir1 N2 47.7(14) . .
C15 C19 Ir1 N2 -78.5(7) . .
C18 C19 Ir1 Cl1 -42.6(13) . .
C24 C19 Ir1 Cl1 -163.3(8) . .
C15 C19 Ir1 Cl1 70.5(12) . .
C5 C4 N2 C8 -1.6(16) . .
C3 C4 N2 C8 176.8(10) . .
C5 C4 N2 Ir1 -174.9(8) . .
C3 C4 N2 Ir1 3.4(12) . .
C7 C8 N2 C4 3.6(16) . .
C7 C8 N2 Ir1 176.5(8) . .
N1 Ir1 N2 C4 -13.4(8) . .
C16 Ir1 N2 C4 166.9(8) . .
C15 Ir1 N2 C4 -161.6(8) . .
C17 Ir1 N2 C4 150.3(9) . .
C18 Ir1 N2 C4 -103.3(11) . .
C19 Ir1 N2 C4 -119.5(8) . .
Cl1 Ir1 N2 C4 71.8(7) . .
N1 Ir1 N2 C8 173.6(9) . .
C16 Ir1 N2 C8 -6.2(10) . .
C15 Ir1 N2 C8 25.4(10) . .
C17 Ir1 N2 C8 -22.7(14) . .
C18 Ir1 N2 C8 83.7(13) . .
C19 Ir1 N2 C8 67.5(10) . .
Cl1 Ir1 N2 C8 -101.3(9) . .
C10 C9 O2 C2 3.0(17) . .
C14 C9 O2 C2 178.4(10) . .
C3 C2 O2 C9 179.6(9) . .
C1 C2 O2 C9 -87.1(12) . .
C27 C25 C26 C27 -4(5) 2_556 .
C25 C26 C27 C25 4(5) . 2_556
